data_1545800
loop_
_publ_author_name
'Deng, Jie'
'Xu, Bao-Hua'
'Wang, Yao-Feng'
'Mo, Xian-En'
'Zhang, Rui'
'Li, You'
'Zhang, Suo-Jiang'

_publ_section_title
;
 Br\/onsted acidic ionic liquid-catalyzed dehydrative formation of
 isosorbide from sorbitol: introduction of a continuous process
;
_journal_name_full 'Catal. Sci. Technol.'
_journal_paper_doi 10.1039/C7CY00512A
_journal_year 2017
_chemical_formula_moiety '2(C7 H12 N2 O3 S), C H4 O'
_chemical_formula_sum 'C15 H28 N4 O7 S2'
_chemical_formula_weight 440.53
_chemical_name_systematic
; 
 ? 
;
_space_group_IT_number 14
_symmetry_cell_setting monoclinic
_symmetry_space_group_name_Hall '-P 2ybc'
_symmetry_space_group_name_H-M 'P 1 21/c 1'
_atom_sites_solution_hydrogens geom
_atom_sites_solution_primary direct
_atom_sites_solution_secondary difmap
_audit_creation_method SHELXL-97
_audit_update_record
;
2016-12-19 deposited with the CCDC.
2017-04-05 downloaded from the CCDC.
;
_cell_angle_alpha 90.00
_cell_angle_beta 91.486(2)
_cell_angle_gamma 90.00
_cell_formula_units_Z 2
_cell_length_a 7.8403(2)
_cell_length_b 12.7512(3)
_cell_length_c 10.5247(2)
_cell_measurement_reflns_used 2585
_cell_measurement_temperature 295(2)
_cell_measurement_theta_max 73.9
_cell_measurement_theta_min 5.4
_cell_volume 1051.83(4)
_computing_cell_refinement 'CrysAlisPro 1.171.39.7e (Rigaku OD, 2015)'
_computing_data_collection 'CrysAlisPro 1.171.39.7e (Rigaku OD, 2015)'
_computing_data_reduction 'CrysAlisPro 1.171.39.7e (Rigaku OD, 2015)'
_computing_molecular_graphics 'Bruker SHELXTL'
_computing_publication_material 'Bruker SHELXTL'
_computing_structure_refinement 'SHELXL-97 (Sheldrick, 1997)'
_computing_structure_solution 'SHELXS-97 (Sheldrick, 1990)'
_diffrn_ambient_temperature 295(2)
_diffrn_detector_area_resol_mean 5.2137
_diffrn_measured_fraction_theta_full 0.996
_diffrn_measured_fraction_theta_max 0.974
_diffrn_measurement_device_type 'SuperNova, Dual, Cu at home/near, AtlasS2'
_diffrn_measurement_method 'omega scans'
_diffrn_radiation_monochromator graphite
_diffrn_radiation_source 'fine-focus sealed tube'
_diffrn_radiation_type CuK\a
_diffrn_radiation_wavelength 1.54178
_diffrn_reflns_av_R_equivalents 0.0228
_diffrn_reflns_av_sigmaI/netI 0.0300
_diffrn_reflns_limit_h_max 9
_diffrn_reflns_limit_h_min -9
_diffrn_reflns_limit_k_max 10
_diffrn_reflns_limit_k_min -15
_diffrn_reflns_limit_l_max 12
_diffrn_reflns_limit_l_min -12
_diffrn_reflns_number 3840
_diffrn_reflns_theta_full 70.00
_diffrn_reflns_theta_max 74.07
_diffrn_reflns_theta_min 5.45
_diffrn_standards_decay_% 0
_diffrn_standards_number 0
_exptl_absorpt_coefficient_mu 2.686
_exptl_absorpt_correction_T_max 1.000
_exptl_absorpt_correction_T_min 0.658
_exptl_absorpt_correction_type multi-scan
_exptl_absorpt_process_details 'CrysAlisPro 1.171.39.7e (Rigaku OD, 2015)'
_exptl_crystal_colour colorless
_exptl_crystal_density_diffrn 1.391
_exptl_crystal_density_meas ?
_exptl_crystal_density_method 'not measured'
_exptl_crystal_description block
_exptl_crystal_F_000 468
_exptl_crystal_size_max 0.4
_exptl_crystal_size_mid 0.4
_exptl_crystal_size_min 0.3
_refine_diff_density_max 0.233
_refine_diff_density_min -0.301
_refine_diff_density_rms 0.050
_refine_ls_extinction_coef 0.0428(9)
_refine_ls_extinction_expression Fc^*^=kFc[1+0.001xFc^2^\l^3^/sin(2\q)]^-1/4^
_refine_ls_extinction_method SHELXL
_refine_ls_goodness_of_fit_ref 1.088
_refine_ls_hydrogen_treatment constr
_refine_ls_matrix_type full
_refine_ls_number_parameters 138
_refine_ls_number_reflns 2084
_refine_ls_number_restraints 1
_refine_ls_restrained_S_all 1.090
_refine_ls_R_factor_all 0.0397
_refine_ls_R_factor_gt 0.0366
_refine_ls_shift/su_max 0.000
_refine_ls_shift/su_mean 0.000
_refine_ls_structure_factor_coef Fsqd
_refine_ls_weighting_details 'calc w=1/[\s^2^(Fo^2^)+(0.0010P)^2^+0.8000P] where P=(Fo^2^+2Fc^2^)/3'
_refine_ls_weighting_scheme calc
_refine_ls_wR_factor_gt 0.0785
_refine_ls_wR_factor_ref 0.0801
_reflns_number_gt 1909
_reflns_number_total 2084
_reflns_threshold_expression >2sigma(I)
_cod_data_source_file c7cy00512a2.cif
_cod_data_source_block dengj-1
_cod_depositor_comments
;
The following automatic conversions were performed:

'_symmetry_cell_setting' value 'Monoclinic' changed to 'monoclinic'
according to
/home/data/users/saulius/crontab/automatic-downloads/rss-feeds/RSC/lib/dictionaries/cif_core.dic
dictionary named 'cif_core.dic' version 2.4.2 from 2011-04-26.

'_exptl_crystal_density_meas' value 'none' was changed to '?' - the
value is perceived as not measured.

Automatic conversion script
Id: cif_fix_values 4973 2017-02-22 13:04:09Z antanas 
;
_cod_original_sg_symbol_H-M P2(1)/c
_cod_database_code 1545800

loop_
_symmetry_equiv_pos_as_xyz
'x, y, z'
'-x, y+1/2, -z+1/2'
'-x, -y, -z'
'x, -y-1/2, z-1/2'

loop_
_atom_site_label
_atom_site_type_symbol
_atom_site_fract_x
_atom_site_fract_y
_atom_site_fract_z
_atom_site_U_iso_or_equiv
_atom_site_adp_type
_atom_site_occupancy
_atom_site_symmetry_multiplicity
_atom_site_calc_flag
_atom_site_refinement_flags
S1 S 0.37901(6) 0.73265(4) 0.02187(4) 0.03567(18) Uani 1 1 d .
O1 O 0.3353(2) 0.65694(12) -0.07693(13) 0.0485(4) Uani 1 1 d .
O2 O 0.5511(2) 0.77198(13) 0.00987(15) 0.0521(4) Uani 1 1 d .
O3 O 0.2528(2) 0.81532(13) 0.03154(15) 0.0569(5) Uani 1 1 d .
N1 N 0.3412(2) 0.45231(13) 0.29908(16) 0.0384(4) Uani 1 1 d .
N2 N 0.1572(2) 0.33258(15) 0.25064(19) 0.0481(5) Uani 1 1 d .
C1 C 0.3098(3) 0.37028(17) 0.2257(2) 0.0414(5) Uani 1 1 d .
H1 H 0.3833 0.3433 0.1659 0.050 Uiso 1 1 calc R
C2 C 0.2044(3) 0.4677(2) 0.3748(2) 0.0543(6) Uani 1 1 d .
H2 H 0.1931 0.5199 0.4358 0.065 Uiso 1 1 calc R
C3 C 0.0893(3) 0.3931(2) 0.3442(2) 0.0592(7) Uani 1 1 d .
H3 H -0.0169 0.3842 0.3800 0.071 Uiso 1 1 calc R
C4 C 0.4991(3) 0.51452(17) 0.2999(2) 0.0443(5) Uani 1 1 d .
H4A H 0.5965 0.4678 0.3064 0.053 Uiso 1 1 calc R
H4B H 0.5021 0.5599 0.3739 0.053 Uiso 1 1 calc R
C5 C 0.5123(3) 0.58096(17) 0.1805(2) 0.0409(5) Uani 1 1 d .
H5A H 0.6227 0.6152 0.1811 0.049 Uiso 1 1 calc R
H5B H 0.5056 0.5354 0.1067 0.049 Uiso 1 1 calc R
C6 C 0.3737(3) 0.66358(16) 0.16839(18) 0.0369(4) Uani 1 1 d .
H6A H 0.3870 0.7131 0.2379 0.044 Uiso 1 1 calc R
H6B H 0.2633 0.6301 0.1756 0.044 Uiso 1 1 calc R
C7 C 0.0765(4) 0.2428(2) 0.1883(3) 0.0781(9) Uani 1 1 d .
H7A H 0.1428 0.2217 0.1172 0.117 Uiso 1 1 calc R
H7B H -0.0364 0.2616 0.1590 0.117 Uiso 1 1 calc R
H7C H 0.0699 0.1857 0.2475 0.117 Uiso 1 1 calc R
C8 C 0.0323(13) 0.4742(13) 0.9732(11) 0.089(3) Uani 0.50 1 d PD
H8A H 0.0366 0.4040 1.0062 0.133 Uiso 0.50 1 d PR
H8B H 0.1448 0.5038 0.9733 0.133 Uiso 0.50 1 d PR
H8C H -0.0122 0.4736 0.8873 0.133 Uiso 0.50 1 d PR
O4 O -0.0894(13) 0.5098(9) 1.0527(12) 0.184(5) Uani 0.50 1 d PD
H4 H -0.1633 0.4604 1.0590 0.276 Uiso 0.50 1 d PR

loop_
_atom_site_aniso_label
_atom_site_aniso_U_11
_atom_site_aniso_U_22
_atom_site_aniso_U_33
_atom_site_aniso_U_23
_atom_site_aniso_U_13
_atom_site_aniso_U_12
S1 0.0413(3) 0.0334(3) 0.0326(3) 0.00110(19) 0.00695(19) 0.0020(2)
O1 0.0601(10) 0.0497(9) 0.0357(8) -0.0061(7) 0.0007(7) -0.0036(8)
O2 0.0509(9) 0.0534(10) 0.0526(9) 0.0041(8) 0.0105(7) -0.0142(8)
O3 0.0676(11) 0.0493(9) 0.0545(10) 0.0109(8) 0.0156(8) 0.0243(8)
N1 0.0438(9) 0.0360(9) 0.0355(9) 0.0036(7) 0.0051(7) 0.0037(7)
N2 0.0399(10) 0.0468(11) 0.0577(11) 0.0009(9) 0.0046(8) -0.0009(8)
C1 0.0395(11) 0.0422(11) 0.0429(11) -0.0007(9) 0.0067(9) 0.0031(9)
C2 0.0623(15) 0.0548(14) 0.0466(13) -0.0025(11) 0.0200(11) 0.0087(12)
C3 0.0480(13) 0.0679(17) 0.0629(15) 0.0060(13) 0.0228(12) 0.0052(12)
C4 0.0451(12) 0.0416(12) 0.0458(12) 0.0045(10) -0.0077(9) 0.0004(10)
C5 0.0382(11) 0.0401(11) 0.0446(11) 0.0034(9) 0.0053(9) 0.0002(9)
C6 0.0424(11) 0.0369(10) 0.0317(10) 0.0018(8) 0.0069(8) 0.0025(9)
C7 0.0583(16) 0.0670(18) 0.109(3) -0.0134(18) -0.0052(16) -0.0152(15)
C8 0.082(8) 0.096(9) 0.088(7) 0.016(5) -0.014(6) -0.032(6)
O4 0.151(8) 0.107(6) 0.297(13) -0.068(7) 0.083(7) -0.056(6)

loop_
_atom_type_symbol
_atom_type_description
_atom_type_scat_dispersion_real
_atom_type_scat_dispersion_imag
_atom_type_scat_source
C C 0.0181 0.0091 'International Tables Vol C Tables 4.2.6.8 and 6.1.1.4'
H H 0.0000 0.0000 'International Tables Vol C Tables 4.2.6.8 and 6.1.1.4'
N N 0.0311 0.0180 'International Tables Vol C Tables 4.2.6.8 and 6.1.1.4'
O O 0.0492 0.0322 'International Tables Vol C Tables 4.2.6.8 and 6.1.1.4'
S S 0.3331 0.5567 'International Tables Vol C Tables 4.2.6.8 and 6.1.1.4'

loop_
_geom_angle_atom_site_label_1
_geom_angle_atom_site_label_2
_geom_angle_atom_site_label_3
_geom_angle
O2 S1 O3 113.14(10)
O2 S1 O1 111.76(10)
O3 S1 O1 112.59(10)
O2 S1 C6 106.86(10)
O3 S1 C6 105.54(9)
O1 S1 C6 106.33(9)
C1 N1 C2 108.53(19)
C1 N1 C4 125.16(18)
C2 N1 C4 126.30(19)
C1 N2 C3 108.0(2)
C1 N2 C7 125.5(2)
C3 N2 C7 126.5(2)
N1 C1 N2 109.16(19)
N1 C1 H1 125.4
N2 C1 H1 125.4
C3 C2 N1 106.9(2)
C3 C2 H2 126.6
N1 C2 H2 126.6
C2 C3 N2 107.5(2)
C2 C3 H3 126.3
N2 C3 H3 126.3
N1 C4 C5 111.75(16)
N1 C4 H4A 109.3
C5 C4 H4A 109.3
N1 C4 H4B 109.3
C5 C4 H4B 109.3
H4A C4 H4B 107.9
C6 C5 C4 113.09(17)
C6 C5 H5A 109.0
C4 C5 H5A 109.0
C6 C5 H5B 109.0
C4 C5 H5B 109.0
H5A C5 H5B 107.8
C5 C6 S1 112.61(13)
C5 C6 H6A 109.1
S1 C6 H6A 109.1
C5 C6 H6B 109.1
S1 C6 H6B 109.1
H6A C6 H6B 107.8
N2 C7 H7A 109.5
N2 C7 H7B 109.5
H7A C7 H7B 109.5
N2 C7 H7C 109.5
H7A C7 H7C 109.5
H7B C7 H7C 109.5
O4 C8 H8A 96.1
O4 C8 H8B 121.8
H8A C8 H8B 110.0
O4 C8 H8C 109.8
H8A C8 H8C 110.0
H8B C8 H8C 108.4
C8 O4 H4 106.7

loop_
_geom_bond_atom_site_label_1
_geom_bond_atom_site_label_2
_geom_bond_distance
S1 O2 1.4481(15)
S1 O3 1.4511(16)
S1 O1 1.4534(15)
S1 C6 1.7773(19)
N1 C1 1.320(3)
N1 C2 1.367(3)
N1 C4 1.470(3)
N2 C1 1.322(3)
N2 C3 1.369(3)
N2 C7 1.457(3)
C1 H1 0.9300
C2 C3 1.345(4)
C2 H2 0.9300
C3 H3 0.9300
C4 C5 1.522(3)
C4 H4A 0.9700
C4 H4B 0.9700
C5 C6 1.516(3)
C5 H5A 0.9700
C5 H5B 0.9700
C6 H6A 0.9700
C6 H6B 0.9700
C7 H7A 0.9600
C7 H7B 0.9600
C7 H7C 0.9600
C8 O4 1.363(7)
C8 H8A 0.9600
C8 H8B 0.9600
C8 H8C 0.9600
O4 H4 0.8601

loop_
_geom_hbond_atom_site_label_D
_geom_hbond_atom_site_label_H
_geom_hbond_atom_site_label_A
_geom_hbond_distance_DH
_geom_hbond_distance_HA
_geom_hbond_distance_DA
_geom_hbond_angle_DHA
_geom_hbond_site_symmetry_A
O4 H4 O1 0.86 2.03 2.886(8) 178.9 3_566
